data_7048705
loop_
_publ_author_name
'Do, Truong Giang'
'Hupf, Emanuel'
'Lork, Enno'
'Mebs, Stefan'
'Beckmann, Jens'

_publ_section_title
;
 Bis(6-diphenylphosphinoacenaphth-5-yl)telluride as a ligand toward
 coinage metal chlorides.
;
_journal_issue 8
_journal_name_full 'Dalton transactions (Cambridge, England : 2003)'
_journal_page_first 2635
_journal_page_last 2645
_journal_paper_doi 10.1039/c9dt00089e
_journal_volume 48
_journal_year 2019
_chemical_formula_sum 'C48 H36 Ag Cl P2 Te'
_chemical_formula_weight 945.63
_space_group_IT_number 2
_space_group_name_Hall '-P 1'
_space_group_name_H-M_alt 'P -1'
_symmetry_cell_setting triclinic
_symmetry_space_group_name_Hall '-P 1'
_symmetry_space_group_name_H-M 'P -1'
_atom_sites_solution_hydrogens geom
_atom_sites_solution_primary direct
_atom_sites_solution_secondary difmap
_audit_creation_method SHELXL-97
_audit_update_record
;
2018-10-04 deposited with the CCDC.
2019-01-23 downloaded from the CCDC.
;
_cell_angle_alpha 90.5390(10)
_cell_angle_beta 96.9640(10)
_cell_angle_gamma 112.5560(10)
_cell_formula_units_Z 2
_cell_length_a 11.1426(4)
_cell_length_b 11.8187(5)
_cell_length_c 17.8258(8)
_cell_measurement_reflns_used 9845
_cell_measurement_temperature 100
_cell_measurement_theta_max 28.51
_cell_measurement_theta_min 2.26
_cell_volume 2147.93(15)
_computing_cell_refinement 'Bruker SAINT'
_computing_data_collection 'Bruker APEX2'
_computing_data_reduction 'Bruker SAINT'
_computing_molecular_graphics 'Bruker SHELXTL'
_computing_publication_material 'Bruker SHELXTL'
_computing_structure_refinement 'SHELXL-2013 (Sheldrick 2013)'
_computing_structure_solution 'SHELXS-97 (Sheldrick 2008)'
_diffrn_ambient_temperature 100
_diffrn_measured_fraction_theta_full 0.995
_diffrn_measured_fraction_theta_max 0.995
_diffrn_measurement_device_type 'Bruker Venture D8 CMOS'
_diffrn_measurement_method '\f and \w scans'
_diffrn_radiation_monochromator graphite
_diffrn_radiation_source 'fine-focus sealed tube'
_diffrn_radiation_type MoK\a
_diffrn_radiation_wavelength 0.71073
_diffrn_reflns_av_R_equivalents 0.0659
_diffrn_reflns_av_sigmaI/netI 0.0510
_diffrn_reflns_limit_h_max 15
_diffrn_reflns_limit_h_min -15
_diffrn_reflns_limit_k_max 16
_diffrn_reflns_limit_k_min -16
_diffrn_reflns_limit_l_max 25
_diffrn_reflns_limit_l_min -25
_diffrn_reflns_number 119139
_diffrn_reflns_theta_full 30.10
_diffrn_reflns_theta_max 30.10
_diffrn_reflns_theta_min 2.26
_exptl_absorpt_coefficient_mu 1.303
_exptl_absorpt_correction_T_max 0.7460
_exptl_absorpt_correction_T_min 0.7080
_exptl_absorpt_correction_type multi-scan
_exptl_absorpt_process_details 'SADABS; Bruker, 2000'
_exptl_crystal_colour yellow
_exptl_crystal_density_diffrn 1.462
_exptl_crystal_density_method 'not measured'
_exptl_crystal_description block
_exptl_crystal_F_000 940
_exptl_crystal_size_max 0.09
_exptl_crystal_size_mid 0.05
_exptl_crystal_size_min 0.04
_platon_squeeze_details
;
;
_refine_diff_density_max 0.601
_refine_diff_density_min -0.482
_refine_diff_density_rms 0.106
_refine_ls_extinction_method none
_refine_ls_goodness_of_fit_ref 1.056
_refine_ls_hydrogen_treatment constr
_refine_ls_matrix_type full
_refine_ls_number_parameters 478
_refine_ls_number_reflns 12570
_refine_ls_number_restraints 0
_refine_ls_restrained_S_all 1.056
_refine_ls_R_factor_all 0.0623
_refine_ls_R_factor_gt 0.0372
_refine_ls_shift/su_max 0.001
_refine_ls_shift/su_mean 0.000
_refine_ls_structure_factor_coef Fsqd
_refine_ls_weighting_details 'calc w=1/[\s^2^(Fo^2^)+(0.0286P)^2^+1.1393P] where P=(Fo^2^+2Fc^2^)/3'
_refine_ls_weighting_scheme calc
_refine_ls_wR_factor_gt 0.0643
_refine_ls_wR_factor_ref 0.0691
_reflns_number_gt 9851
_reflns_number_total 12570
_reflns_threshold_expression >2sigma(I)
_cod_data_source_file c9dt00089e2.cif
_cod_data_source_block shelxl_CCDC1
_cod_depositor_comments
;
The following automatic conversions were performed:

'_symmetry_cell_setting' value 'Triclinic' changed to 'triclinic'
according to
/home/data/users/saulius/crontab/automatic-downloads/rss-feeds/RSC/lib/dictionaries/cif_core.dic
dictionary named 'cif_core.dic' version 2.4.2 from 2011-04-26.

Automatic conversion script
Id: cif_fix_values 4973 2017-02-22 13:04:09Z antanas 

 Adding full bibliography for 7048704--7048706.cif.
;
_cod_original_cell_volume 2147.92(15)
_cod_original_sg_symbol_H-M P-1
_cod_database_code 7048705

loop_
_symmetry_equiv_pos_as_xyz
'x, y, z'
'-x, -y, -z'

loop_
_atom_site_label
_atom_site_type_symbol
_atom_site_fract_x
_atom_site_fract_y
_atom_site_fract_z
_atom_site_U_iso_or_equiv
_atom_site_adp_type
_atom_site_occupancy
_atom_site_symmetry_multiplicity
_atom_site_calc_flag
_atom_site_refinement_flags
C1 C -0.1114(2) 0.2982(3) 0.11824(15) 0.0259(6) Uani 1 1 d .
H1A H -0.1359 0.3647 0.1330 0.031 Uiso 1 1 calc R
H1B H -0.1869 0.2214 0.1168 0.031 Uiso 1 1 calc R
C2 C -0.0613(2) 0.3182(3) 0.04073(16) 0.0246(6) Uani 1 1 d .
H2A H -0.1151 0.2508 0.0045 0.030 Uiso 1 1 calc R
H2B H -0.0623 0.3942 0.0212 0.030 Uiso 1 1 calc R
C3 C 0.2015(3) 0.0973(2) 0.62495(14) 0.0231(6) Uani 1 1 d .
H3A H 0.1491 0.1351 0.6465 0.028 Uiso 1 1 calc R
H3B H 0.2722 0.0998 0.6634 0.028 Uiso 1 1 calc R
C4 C 0.1166(2) -0.0358(2) 0.59546(14) 0.0200(5) Uani 1 1 d .
H4A H 0.1451 -0.0931 0.6234 0.024 Uiso 1 1 calc R
H4B H 0.0250 -0.0552 0.6000 0.024 Uiso 1 1 calc R
C10 C 0.2425(2) 0.2991(2) 0.24686(13) 0.0135(5) Uani 1 1 d .
C11 C 0.1387(2) 0.2911(2) 0.28522(14) 0.0173(5) Uani 1 1 d .
H11 H 0.1500 0.2891 0.3377 0.021 Uiso 1 1 calc R
C12 C 0.0169(2) 0.2858(2) 0.24887(15) 0.0192(5) Uani 1 1 d .
H12 H -0.0519 0.2760 0.2763 0.023 Uiso 1 1 calc R
C13 C 0.0024(2) 0.2954(2) 0.17245(15) 0.0176(5) Uani 1 1 d .
C14 C 0.1084(2) 0.3079(2) 0.13278(14) 0.0140(5) Uani 1 1 d .
C15 C 0.0772(2) 0.3237(2) 0.05559(14) 0.0171(5) Uani 1 1 d .
C16 C 0.1687(2) 0.3393(2) 0.00821(14) 0.0181(5) Uani 1 1 d .
H16 H 0.1528 0.3545 -0.0423 0.022 Uiso 1 1 calc R
C17 C 0.2885(2) 0.3317(2) 0.03799(14) 0.0164(5) Uani 1 1 d .
H17 H 0.3495 0.3394 0.0051 0.020 Uiso 1 1 calc R
C18 C 0.3208(2) 0.3134(2) 0.11300(13) 0.0129(5) Uani 1 1 d .
C19 C 0.2300(2) 0.3056(2) 0.16612(13) 0.0129(5) Uani 1 1 d .
C20 C 0.5952(2) 0.4356(2) 0.17176(13) 0.0142(5) Uani 1 1 d .
C21 C 0.5799(2) 0.5453(2) 0.15536(14) 0.0192(5) Uani 1 1 d .
H21 H 0.5033 0.5432 0.1270 0.023 Uiso 1 1 calc R
C22 C 0.6784(3) 0.6568(2) 0.18120(16) 0.0249(6) Uani 1 1 d .
H22 H 0.6679 0.7295 0.1702 0.030 Uiso 1 1 calc R
C23 C 0.7926(3) 0.6603(2) 0.22343(16) 0.0247(6) Uani 1 1 d .
H23 H 0.8594 0.7354 0.2400 0.030 Uiso 1 1 calc R
C24 C 0.8078(2) 0.5524(2) 0.24114(15) 0.0238(6) Uani 1 1 d .
H24 H 0.8843 0.5551 0.2700 0.029 Uiso 1 1 calc R
C25 C 0.7086(2) 0.4397(2) 0.21575(14) 0.0182(5) Uani 1 1 d .
H25 H 0.7184 0.3672 0.2282 0.022 Uiso 1 1 calc R
C30 C 0.5154(2) 0.2572(2) 0.04559(13) 0.0151(5) Uani 1 1 d .
C31 C 0.4491(3) 0.1405(2) 0.00970(15) 0.0217(5) Uani 1 1 d .
H31 H 0.3868 0.0801 0.0333 0.026 Uiso 1 1 calc R
C32 C 0.4754(3) 0.1139(3) -0.06106(15) 0.0268(6) Uani 1 1 d .
H32 H 0.4290 0.0367 -0.0855 0.032 Uiso 1 1 calc R
C33 C 0.5716(3) 0.2033(3) -0.09504(15) 0.0279(6) Uani 1 1 d .
H33 H 0.5901 0.1858 -0.1422 0.034 Uiso 1 1 calc R
C34 C 0.6394(3) 0.3177(3) -0.05900(14) 0.0239(6) Uani 1 1 d .
H34 H 0.7044 0.3769 -0.0817 0.029 Uiso 1 1 calc R
C35 C 0.6115(2) 0.3452(2) 0.01067(14) 0.0191(5) Uani 1 1 d .
H35 H 0.6572 0.4230 0.0344 0.023 Uiso 1 1 calc R
C40 C 0.3328(2) 0.2328(2) 0.41375(13) 0.0154(5) Uani 1 1 d .
C41 C 0.3617(2) 0.3155(2) 0.47538(14) 0.0209(5) Uani 1 1 d .
H41 H 0.4072 0.3982 0.4686 0.025 Uiso 1 1 calc R
C42 C 0.3266(3) 0.2824(2) 0.54760(14) 0.0220(5) Uani 1 1 d .
H42 H 0.3513 0.3410 0.5878 0.026 Uiso 1 1 calc R
C43 C 0.2551(2) 0.1619(2) 0.55682(14) 0.0185(5) Uani 1 1 d .
C44 C 0.2187(2) 0.0765(2) 0.49387(13) 0.0151(5) Uani 1 1 d .
C45 C 0.1364(2) -0.0406(2) 0.51352(14) 0.0164(5) Uani 1 1 d .
C46 C 0.0877(2) -0.1352(2) 0.45972(14) 0.0183(5) Uani 1 1 d .
H46 H 0.0291 -0.2121 0.4701 0.022 Uiso 1 1 calc R
C47 C 0.1288(2) -0.1130(2) 0.38815(14) 0.0169(5) Uani 1 1 d .
H47 H 0.0972 -0.1785 0.3520 0.020 Uiso 1 1 calc R
C48 C 0.2130(2) -0.0008(2) 0.36720(13) 0.0133(5) Uani 1 1 d .
C49 C 0.2577(2) 0.1043(2) 0.42056(13) 0.0132(5) Uani 1 1 d .
C50 C 0.1190(2) -0.0251(2) 0.20718(13) 0.0134(5) Uani 1 1 d .
C51 C 0.0116(2) -0.0062(2) 0.22793(14) 0.0160(5) Uani 1 1 d .
H51 H 0.0110 0.0146 0.2783 0.019 Uiso 1 1 calc R
C52 C -0.0951(2) -0.0178(2) 0.17461(15) 0.0203(5) Uani 1 1 d .
H52 H -0.1655 -0.0031 0.1890 0.024 Uiso 1 1 calc R
C53 C -0.0958(3) -0.0513(2) 0.10040(15) 0.0233(6) Uani 1 1 d .
H53 H -0.1678 -0.0614 0.0647 0.028 Uiso 1 1 calc R
C54 C 0.0113(2) -0.0701(2) 0.07867(14) 0.0216(5) Uani 1 1 d .
H54 H 0.0105 -0.0928 0.0284 0.026 Uiso 1 1 calc R
C55 C 0.1183(2) -0.0555(2) 0.13107(14) 0.0184(5) Uani 1 1 d .
H55 H 0.1906 -0.0658 0.1158 0.022 Uiso 1 1 calc R
C60 C 0.2723(2) -0.1585(2) 0.26838(13) 0.0157(5) Uani 1 1 d .
C61 C 0.1719(3) -0.2644(2) 0.23351(15) 0.0219(5) Uani 1 1 d .
H61 H 0.0933 -0.2609 0.2117 0.026 Uiso 1 1 calc R
C62 C 0.1882(3) -0.3743(2) 0.23111(17) 0.0308(7) Uani 1 1 d .
H62 H 0.1208 -0.4441 0.2074 0.037 Uiso 1 1 calc R
C63 C 0.3035(3) -0.3810(3) 0.26353(19) 0.0380(8) Uani 1 1 d .
H63 H 0.3133 -0.4557 0.2626 0.046 Uiso 1 1 calc R
C64 C 0.4047(3) -0.2769(3) 0.29750(18) 0.0357(7) Uani 1 1 d .
H64 H 0.4831 -0.2812 0.3188 0.043 Uiso 1 1 calc R
C65 C 0.3895(3) -0.1658(2) 0.29989(15) 0.0242(6) Uani 1 1 d .
H65 H 0.4579 -0.0958 0.3227 0.029 Uiso 1 1 calc R
P1 P 0.47113(6) 0.28509(5) 0.13733(3) 0.01219(12) Uani 1 1 d .
P2 P 0.26381(6) -0.00725(5) 0.27302(3) 0.01221(12) Uani 1 1 d .
Cl1 Cl 0.67190(6) 0.10523(7) 0.25337(4) 0.02939(16) Uani 1 1 d .
Ag1 Ag 0.465888(16) 0.139210(16) 0.235804(10) 0.01457(5) Uani 1 1 d .
Te1 Te 0.419529(14) 0.323945(14) 0.320024(9) 0.01361(4) Uani 1 1 d .

loop_
_atom_site_aniso_label
_atom_site_aniso_U_11
_atom_site_aniso_U_22
_atom_site_aniso_U_33
_atom_site_aniso_U_23
_atom_site_aniso_U_13
_atom_site_aniso_U_12
C1 0.0162(12) 0.0338(16) 0.0314(16) 0.0059(12) 0.0045(11) 0.0133(12)
C2 0.0154(12) 0.0279(15) 0.0318(16) 0.0022(12) -0.0010(11) 0.0109(11)
C3 0.0222(13) 0.0329(15) 0.0136(12) 0.0000(11) 0.0033(10) 0.0098(12)
C4 0.0188(12) 0.0265(14) 0.0156(12) 0.0053(10) 0.0054(10) 0.0085(11)
C10 0.0137(11) 0.0096(11) 0.0176(12) 0.0018(9) 0.0024(9) 0.0048(9)
C11 0.0205(12) 0.0132(12) 0.0184(13) 0.0033(10) 0.0062(10) 0.0058(10)
C12 0.0157(12) 0.0175(12) 0.0271(14) 0.0038(11) 0.0100(10) 0.0072(10)
C13 0.0125(11) 0.0118(12) 0.0287(14) 0.0041(10) 0.0046(10) 0.0046(9)
C14 0.0124(11) 0.0101(11) 0.0196(12) 0.0009(9) 0.0022(9) 0.0044(9)
C15 0.0145(11) 0.0135(12) 0.0225(13) 0.0003(10) -0.0002(10) 0.0054(10)
C16 0.0178(12) 0.0191(13) 0.0177(13) 0.0041(10) 0.0002(10) 0.0081(10)
C17 0.0157(11) 0.0158(12) 0.0189(13) 0.0035(10) 0.0058(10) 0.0064(10)
C18 0.0111(11) 0.0092(11) 0.0190(12) 0.0017(9) 0.0034(9) 0.0041(9)
C19 0.0128(11) 0.0085(11) 0.0174(12) 0.0008(9) 0.0038(9) 0.0038(9)
C20 0.0117(11) 0.0146(12) 0.0139(12) 0.0013(9) 0.0059(9) 0.0013(9)
C21 0.0198(12) 0.0172(12) 0.0215(13) 0.0041(10) 0.0049(10) 0.0076(10)
C22 0.0264(14) 0.0145(13) 0.0329(16) 0.0000(11) 0.0068(12) 0.0064(11)
C23 0.0185(13) 0.0161(13) 0.0325(16) -0.0053(11) 0.0055(11) -0.0014(10)
C24 0.0154(12) 0.0263(14) 0.0266(15) -0.0002(11) -0.0003(11) 0.0055(11)
C25 0.0152(12) 0.0152(12) 0.0246(14) 0.0036(10) 0.0053(10) 0.0053(10)
C30 0.0149(11) 0.0178(12) 0.0170(12) 0.0022(10) 0.0023(9) 0.0111(10)
C31 0.0244(13) 0.0206(13) 0.0233(14) 0.0015(11) 0.0058(11) 0.0114(11)
C32 0.0349(16) 0.0268(15) 0.0239(15) -0.0044(12) 0.0002(12) 0.0189(13)
C33 0.0372(16) 0.0435(18) 0.0177(13) 0.0029(12) 0.0078(12) 0.0304(14)
C34 0.0234(13) 0.0367(16) 0.0187(13) 0.0089(12) 0.0088(11) 0.0175(12)
C35 0.0169(12) 0.0245(13) 0.0191(13) 0.0062(10) 0.0047(10) 0.0108(11)
C40 0.0167(12) 0.0174(12) 0.0120(12) 0.0024(9) 0.0035(9) 0.0060(10)
C41 0.0233(13) 0.0146(12) 0.0211(13) 0.0004(10) 0.0026(11) 0.0034(10)
C42 0.0259(14) 0.0219(13) 0.0147(13) -0.0063(10) 0.0008(10) 0.0061(11)
C43 0.0157(12) 0.0264(14) 0.0141(12) 0.0004(10) 0.0006(10) 0.0093(11)
C44 0.0122(11) 0.0205(12) 0.0146(12) 0.0009(10) 0.0001(9) 0.0089(10)
C45 0.0140(11) 0.0217(13) 0.0159(12) 0.0061(10) 0.0040(9) 0.0087(10)
C46 0.0179(12) 0.0154(12) 0.0201(13) 0.0054(10) 0.0075(10) 0.0033(10)
C47 0.0158(12) 0.0180(12) 0.0159(12) -0.0005(10) 0.0027(10) 0.0054(10)
C48 0.0127(11) 0.0165(12) 0.0120(11) 0.0019(9) 0.0038(9) 0.0064(9)
C49 0.0102(11) 0.0164(12) 0.0136(12) 0.0005(9) 0.0011(9) 0.0057(9)
C50 0.0143(11) 0.0110(11) 0.0140(12) 0.0012(9) 0.0031(9) 0.0034(9)
C51 0.0168(12) 0.0133(12) 0.0171(12) 0.0020(9) 0.0049(10) 0.0042(10)
C52 0.0170(12) 0.0167(13) 0.0280(14) 0.0057(11) 0.0046(11) 0.0068(10)
C53 0.0198(13) 0.0220(14) 0.0247(14) 0.0043(11) -0.0032(11) 0.0059(11)
C54 0.0260(14) 0.0189(13) 0.0147(12) -0.0011(10) 0.0005(10) 0.0039(11)
C55 0.0196(12) 0.0193(13) 0.0170(13) -0.0002(10) 0.0045(10) 0.0078(10)
C60 0.0211(12) 0.0108(11) 0.0173(12) 0.0051(9) 0.0089(10) 0.0067(10)
C61 0.0235(13) 0.0149(12) 0.0261(14) 0.0012(11) 0.0088(11) 0.0046(11)
C62 0.0381(17) 0.0104(13) 0.0407(18) 0.0010(12) 0.0161(14) 0.0028(12)
C63 0.053(2) 0.0173(14) 0.053(2) 0.0104(14) 0.0159(16) 0.0214(14)
C64 0.0416(18) 0.0278(16) 0.0452(19) 0.0097(14) 0.0020(15) 0.0226(14)
C65 0.0271(14) 0.0206(14) 0.0272(15) 0.0019(11) 0.0013(11) 0.0124(12)
P1 0.0104(3) 0.0122(3) 0.0146(3) 0.0033(2) 0.0030(2) 0.0045(2)
P2 0.0120(3) 0.0106(3) 0.0138(3) 0.0008(2) 0.0039(2) 0.0036(2)
Cl1 0.0169(3) 0.0369(4) 0.0409(4) 0.0170(3) 0.0089(3) 0.0158(3)
Ag1 0.01132(9) 0.01408(9) 0.01887(10) 0.00553(7) 0.00403(7) 0.00483(7)
Te1 0.01331(8) 0.01118(8) 0.01448(8) 0.00100(6) 0.00227(6) 0.00256(6)

loop_
_atom_type_symbol
_atom_type_description
_atom_type_scat_dispersion_real
_atom_type_scat_dispersion_imag
_atom_type_scat_source
C C 0.0033 0.0016 'International Tables Vol C Tables 4.2.6.8 and 6.1.1.4'
H H 0.0000 0.0000 'International Tables Vol C Tables 4.2.6.8 and 6.1.1.4'
P P 0.1023 0.0942 'International Tables Vol C Tables 4.2.6.8 and 6.1.1.4'
Cl Cl 0.1484 0.1585 'International Tables Vol C Tables 4.2.6.8 and 6.1.1.4'
Ag Ag -0.8971 1.1015 'International Tables Vol C Tables 4.2.6.8 and 6.1.1.4'
Te Te -0.5308 1.6751 'International Tables Vol C Tables 4.2.6.8 and 6.1.1.4'

loop_
_geom_angle_atom_site_label_1
_geom_angle_atom_site_label_2
_geom_angle_atom_site_label_3
_geom_angle
C13 C1 C2 104.9(2)
C15 C2 C1 104.9(2)
C43 C3 C4 105.2(2)
C45 C4 C3 104.6(2)
C11 C10 C19 120.0(2)
C11 C10 Te1 113.73(17)
C19 C10 Te1 125.83(16)
C10 C11 C12 123.4(2)
C13 C12 C11 118.4(2)
C12 C13 C14 119.0(2)
C12 C13 C1 131.2(2)
C14 C13 C1 109.8(2)
C13 C14 C15 110.5(2)
C13 C14 C19 124.7(2)
C15 C14 C19 124.8(2)
C16 C15 C14 119.0(2)
C16 C15 C2 131.2(2)
C14 C15 C2 109.8(2)
C15 C16 C17 118.1(2)
C18 C17 C16 124.2(2)
C17 C18 C19 119.2(2)
C17 C18 P1 117.13(17)
C19 C18 P1 123.41(17)
C14 C19 C10 114.4(2)
C14 C19 C18 114.4(2)
C10 C19 C18 131.2(2)
C25 C20 C21 119.4(2)
C25 C20 P1 117.90(18)
C21 C20 P1 122.66(18)
C22 C21 C20 120.2(2)
C21 C22 C23 120.0(2)
C22 C23 C24 120.2(2)
C23 C24 C25 120.1(2)
C20 C25 C24 120.0(2)
C35 C30 C31 119.0(2)
C35 C30 P1 123.56(19)
C31 C30 P1 117.43(18)
C32 C31 C30 120.5(2)
C31 C32 C33 119.5(3)
C34 C33 C32 120.2(2)
C33 C34 C35 120.4(2)
C34 C35 C30 120.4(2)
C41 C40 C49 120.0(2)
C41 C40 Te1 110.41(17)
C49 C40 Te1 129.52(17)
C40 C41 C42 124.2(2)
C43 C42 C41 117.9(2)
C42 C43 C44 119.0(2)
C42 C43 C3 131.3(2)
C44 C43 C3 109.7(2)
C45 C44 C43 110.2(2)
C45 C44 C49 124.7(2)
C43 C44 C49 125.2(2)
C46 C45 C44 119.1(2)
C46 C45 C4 130.9(2)
C44 C45 C4 110.0(2)
C45 C46 C47 117.9(2)
C48 C47 C46 124.9(2)
C47 C48 C49 118.9(2)
C47 C48 P2 113.84(17)
C49 C48 P2 127.12(17)
C44 C49 C40 113.5(2)
C44 C49 C48 114.2(2)
C40 C49 C48 132.3(2)
C51 C50 C55 118.6(2)
C51 C50 P2 123.61(18)
C55 C50 P2 117.73(17)
C50 C51 C52 121.1(2)
C53 C52 C51 119.5(2)
C52 C53 C54 120.1(2)
C55 C54 C53 120.4(2)
C54 C55 C50 120.3(2)
C65 C60 C61 118.7(2)
C65 C60 P2 116.73(19)
C61 C60 P2 124.53(19)
C62 C61 C60 120.5(3)
C63 C62 C61 120.4(3)
C62 C63 C64 120.0(3)
C63 C64 C65 120.1(3)
C64 C65 C60 120.3(3)
C30 P1 C20 103.94(11)
C30 P1 C18 103.89(10)
C20 P1 C18 104.12(10)
C30 P1 Ag1 118.55(8)
C20 P1 Ag1 108.48(8)
C18 P1 Ag1 116.31(8)
C50 P2 C60 103.95(11)
C50 P2 C48 104.12(10)
C60 P2 C48 102.27(11)
C50 P2 Ag1 113.47(8)
C60 P2 Ag1 107.37(8)
C48 P2 Ag1 123.55(8)
P2 Ag1 P1 123.21(2)
P2 Ag1 Cl1 122.12(2)
P1 Ag1 Cl1 110.69(2)
P2 Ag1 Te1 86.843(15)
P1 Ag1 Te1 79.566(15)
Cl1 Ag1 Te1 124.307(19)
C40 Te1 C10 98.10(9)
C40 Te1 Ag1 104.33(6)
C10 Te1 Ag1 93.01(6)

loop_
_geom_bond_atom_site_label_1
_geom_bond_atom_site_label_2
_geom_bond_distance
C1 C13 1.509(3)
C1 C2 1.539(4)
C2 C15 1.509(3)
C3 C43 1.503(3)
C3 C4 1.538(4)
C4 C45 1.507(3)
C10 C11 1.387(3)
C10 C19 1.435(3)
C10 Te1 2.146(2)
C11 C12 1.409(3)
C12 C13 1.363(4)
C13 C14 1.409(3)
C14 C15 1.410(3)
C14 C19 1.423(3)
C15 C16 1.362(3)
C16 C17 1.411(3)
C17 C18 1.383(3)
C18 C19 1.447(3)
C18 P1 1.833(2)
C20 C25 1.388(3)
C20 C21 1.400(3)
C20 P1 1.827(2)
C21 C22 1.381(4)
C22 C23 1.384(4)
C23 C24 1.384(4)
C24 C25 1.392(3)
C30 C35 1.391(3)
C30 C31 1.394(3)
C30 P1 1.827(2)
C31 C32 1.389(4)
C32 C33 1.391(4)
C33 C34 1.376(4)
C34 C35 1.382(3)
C40 C41 1.385(3)
C40 C49 1.440(3)
C40 Te1 2.124(2)
C41 C42 1.406(4)
C42 C43 1.362(4)
C43 C44 1.414(3)
C44 C45 1.411(3)
C44 C49 1.429(3)
C45 C46 1.361(3)
C46 C47 1.401(3)
C47 C48 1.385(3)
C48 C49 1.443(3)
C48 P2 1.846(2)
C50 C51 1.389(3)
C50 C55 1.399(3)
C50 P2 1.817(2)
C51 C52 1.391(3)
C52 C53 1.376(4)
C53 C54 1.392(4)
C54 C55 1.376(3)
C60 C65 1.392(3)
C60 C61 1.395(3)
C60 P2 1.828(2)
C61 C62 1.379(4)
C62 C63 1.375(4)
C63 C64 1.382(4)
C64 C65 1.388(4)
P1 Ag1 2.4621(6)
P2 Ag1 2.4290(6)
Cl1 Ag1 2.4625(6)
Ag1 Te1 2.8774(2)

loop_
_platon_squeeze_void_nr
_platon_squeeze_void_average_x
_platon_squeeze_void_average_y
_platon_squeeze_void_average_z
_platon_squeeze_void_volume
_platon_squeeze_void_count_electrons
_platon_squeeze_void_content
1 -0.039 0.461 0.500 336 91 ' '
